data_4034926
loop_
_publ_author_name
'Tojo, Yukiko'
'Urushibara, Ko'
'Yamamoto, Sawori'
'Mori, Hirotoshi'
'Masu, Hyuma'
'Kudo, Mayumi'
'Hirano, Tomoya'
'Azumaya, Isao'
'Kagechika, Hiroyuki'
'Tanatani, Aya'

_publ_section_title
;
 Conformational Properties of Aromatic Oligoamides Bearing Pyrrole Rings.
;
_journal_issue 8
_journal_name_full 'The Journal of organic chemistry'
_journal_page_first 4606
_journal_page_last 4617
_journal_paper_doi 10.1021/acs.joc.8b00349
_journal_volume 83
_journal_year 2018
_chemical_formula_sum 'C12 H12 N2 O'
_chemical_formula_weight 200.24
_space_group_IT_number 14
_space_group_name_Hall '-P 2ybc'
_space_group_name_H-M_alt 'P 1 21/c 1'
_symmetry_cell_setting monoclinic
_symmetry_space_group_name_H-M 'P 1 21/c 1'
_atom_sites_solution_hydrogens geom
_atom_sites_solution_primary direct
_atom_sites_solution_secondary difmap
_audit_creation_method SHELXL-97
_cell_angle_alpha 90.00
_cell_angle_beta 90.471(11)
_cell_angle_gamma 90.00
_cell_formula_units_Z 4
_cell_length_a 5.0802(5)
_cell_length_b 17.971(2)
_cell_length_c 10.9910(11)
_cell_measurement_reflns_used 1924
_cell_measurement_temperature 120
_cell_measurement_theta_max 26.46
_cell_measurement_theta_min 2.93
_cell_volume 1003.40(18)
_computing_cell_refinement 'APEX2 (Bruker AXS, 2006)'
_computing_data_collection 'APEX2 (Bruker AXS, 2006)'
_computing_data_reduction 'SAINT (Bruker AXS, 2004)'
_computing_molecular_graphics 'XSHEL (Bruker AXS,2002)'
_computing_publication_material 'XCIF (Bruker AXS, 2001)'
_computing_structure_refinement 'SHELXL-97 (Sheldrick, 1997)'
_computing_structure_solution 'SHELXS-97 (Sheldrick, 1997)'
_diffrn_ambient_temperature 120
_diffrn_detector_area_resol_mean 8.333
_diffrn_measured_fraction_theta_full 0.995
_diffrn_measured_fraction_theta_max 0.910
_diffrn_measurement_device_type 'Bruker APEXII CCD area detector'
_diffrn_measurement_method 'phi and omega scans'
_diffrn_radiation_monochromator graphite
_diffrn_radiation_source 'sealed tube'
_diffrn_radiation_type MoK\a
_diffrn_radiation_wavelength 0.71073
_diffrn_reflns_av_R_equivalents 0.0173
_diffrn_reflns_av_sigmaI/netI 0.0233
_diffrn_reflns_limit_h_max 6
_diffrn_reflns_limit_h_min -6
_diffrn_reflns_limit_k_max 23
_diffrn_reflns_limit_k_min -8
_diffrn_reflns_limit_l_max 13
_diffrn_reflns_limit_l_min -14
_diffrn_reflns_number 4871
_diffrn_reflns_theta_full 25.00
_diffrn_reflns_theta_max 27.21
_diffrn_reflns_theta_min 2.17
_exptl_absorpt_coefficient_mu 0.087
_exptl_absorpt_correction_T_max 0.9914
_exptl_absorpt_correction_T_min 0.9621
_exptl_absorpt_correction_type empirical
_exptl_absorpt_process_details
;
SADABS Sheldrick 1996
;
_exptl_crystal_colour colourless
_exptl_crystal_density_diffrn 1.325
_exptl_crystal_density_method 'not measured'
_exptl_crystal_description prismatic
_exptl_crystal_F_000 424
_exptl_crystal_size_max 0.45
_exptl_crystal_size_mid 0.20
_exptl_crystal_size_min 0.10
_refine_diff_density_max 0.236
_refine_diff_density_min -0.215
_refine_diff_density_rms 0.039
_refine_ls_extinction_method none
_refine_ls_goodness_of_fit_ref 1.038
_refine_ls_hydrogen_treatment mixed
_refine_ls_matrix_type full
_refine_ls_number_parameters 141
_refine_ls_number_reflns 2037
_refine_ls_number_restraints 0
_refine_ls_restrained_S_all 1.038
_refine_ls_R_factor_all 0.0435
_refine_ls_R_factor_gt 0.0365
_refine_ls_shift/su_max 0.000
_refine_ls_shift/su_mean 0.000
_refine_ls_structure_factor_coef Fsqd
_refine_ls_weighting_details 'calc w=1/[\s^2^(Fo^2^)+(0.0347P)^2^+0.4327P] where P=(Fo^2^+2Fc^2^)/3'
_refine_ls_weighting_scheme calc
_refine_ls_wR_factor_gt 0.0838
_refine_ls_wR_factor_ref 0.0879
_reflns_number_gt 1753
_reflns_number_total 2037
_reflns_threshold_expression >2sigma(I)
_cod_data_source_file jo8b00349_si_002.cif
_cod_data_source_block compound_2
_cod_depositor_comments
;
The following automatic conversions were performed:

data item '_symmetry_cell_setting' value 'Monoclinic' was changed to
'monoclinic' in accordance with the
/home/data/users/saulius/crontab/automatic-downloads/current/ACS/lib/dictionaries/cif_core.dic
dictionary named 'cif_core.dic' version 2.4.2 last updated on
2011-04-26.

Automatic conversion script
Id: cif_fix_values 6909 2019-04-08 15:41:33Z antanas 
;
_cod_original_sg_symbol_H-M 'P2(1)/c  '
_cod_database_code 4034926

loop_
_symmetry_equiv_pos_as_xyz
'x, y, z'
'-x, y+1/2, -z+1/2'
'-x, -y, -z'
'x, -y-1/2, z-1/2'

loop_
_atom_site_label
_atom_site_type_symbol
_atom_site_fract_x
_atom_site_fract_y
_atom_site_fract_z
_atom_site_U_iso_or_equiv
_atom_site_adp_type
_atom_site_occupancy
_atom_site_symmetry_multiplicity
_atom_site_calc_flag
_atom_site_refinement_flags
C1 C 0.3647(2) 0.38466(7) 0.43422(11) 0.0163(3) Uani 1 1 d .
C2 C 0.2746(2) 0.42081(7) 0.32141(11) 0.0172(3) Uani 1 1 d .
C3 C 0.2741(3) 0.45422(8) 0.12632(12) 0.0222(3) Uani 1 1 d .
H3 H 0.3167 0.4565 0.0424 0.027 Uiso 1 1 calc R
C4 C 0.0823(3) 0.49527(7) 0.18204(12) 0.0226(3) Uani 1 1 d .
H4 H -0.0284 0.5314 0.1446 0.027 Uiso 1 1 calc R
C5 C 0.0803(3) 0.47383(7) 0.30504(12) 0.0196(3) Uani 1 1 d .
H5 H -0.0340 0.4924 0.3659 0.023 Uiso 1 1 calc R
C6 C 0.5917(3) 0.35335(8) 0.18232(12) 0.0221(3) Uani 1 1 d .
H6A H 0.6294 0.3545 0.0950 0.033 Uiso 1 1 calc R
H6B H 0.5250 0.3041 0.2045 0.033 Uiso 1 1 calc R
H6C H 0.7534 0.3637 0.2285 0.033 Uiso 1 1 calc R
C7 C 0.2078(2) 0.34914(7) 0.63789(11) 0.0159(3) Uani 1 1 d .
C8 C 0.4151(3) 0.37548(7) 0.70939(11) 0.0186(3) Uani 1 1 d .
H8 H 0.5383 0.4097 0.6768 0.022 Uiso 1 1 calc R
C9 C 0.4397(3) 0.35117(7) 0.82879(11) 0.0203(3) Uani 1 1 d .
H9 H 0.5825 0.3684 0.8775 0.024 Uiso 1 1 calc R
C10 C 0.2591(3) 0.30204(7) 0.87801(11) 0.0210(3) Uani 1 1 d .
H10 H 0.2776 0.2859 0.9599 0.025 Uiso 1 1 calc R
C11 C 0.0508(3) 0.27658(7) 0.80666(12) 0.0215(3) Uani 1 1 d .
H11 H -0.0748 0.2433 0.8401 0.026 Uiso 1 1 calc R
C12 C 0.0260(3) 0.29971(7) 0.68648(11) 0.0195(3) Uani 1 1 d .
H12 H -0.1152 0.2818 0.6375 0.023 Uiso 1 1 calc R
H1 H 0.009(3) 0.3781(9) 0.4914(15) 0.028(4) Uiso 1 1 d .
N1 N 0.1691(2) 0.37507(6) 0.51681(9) 0.0172(2) Uani 1 1 d .
N2 N 0.3943(2) 0.40956(6) 0.21043(10) 0.0190(3) Uani 1 1 d .
O1 O 0.59521(17) 0.36610(5) 0.45345(8) 0.0222(2) Uani 1 1 d .

loop_
_atom_site_aniso_label
_atom_site_aniso_U_11
_atom_site_aniso_U_22
_atom_site_aniso_U_33
_atom_site_aniso_U_23
_atom_site_aniso_U_13
_atom_site_aniso_U_12
C1 0.0167(6) 0.0161(6) 0.0159(6) -0.0023(5) -0.0008(5) -0.0017(5)
C2 0.0172(6) 0.0180(6) 0.0164(6) -0.0010(5) 0.0003(5) -0.0024(5)
C3 0.0259(7) 0.0241(7) 0.0166(6) 0.0040(5) -0.0022(5) -0.0027(5)
C4 0.0240(7) 0.0194(7) 0.0244(7) 0.0050(5) -0.0045(5) 0.0013(5)
C5 0.0195(6) 0.0184(6) 0.0208(6) -0.0007(5) -0.0002(5) -0.0003(5)
C6 0.0218(7) 0.0261(7) 0.0185(6) -0.0010(5) 0.0024(5) 0.0032(5)
C7 0.0164(6) 0.0160(6) 0.0155(6) -0.0010(5) 0.0019(5) 0.0035(5)
C8 0.0179(6) 0.0190(6) 0.0189(6) -0.0012(5) 0.0014(5) -0.0011(5)
C9 0.0199(7) 0.0228(7) 0.0182(6) -0.0023(5) -0.0028(5) 0.0012(5)
C10 0.0252(7) 0.0215(7) 0.0163(6) 0.0015(5) 0.0002(5) 0.0040(5)
C11 0.0221(7) 0.0202(6) 0.0223(7) 0.0031(5) 0.0032(5) -0.0010(5)
C12 0.0166(6) 0.0212(6) 0.0206(6) -0.0009(5) -0.0019(5) -0.0004(5)
N1 0.0140(6) 0.0207(6) 0.0167(5) 0.0005(4) -0.0022(4) 0.0008(4)
N2 0.0184(6) 0.0214(6) 0.0173(5) 0.0008(4) 0.0004(4) 0.0002(4)
O1 0.0150(5) 0.0321(5) 0.0194(5) 0.0019(4) -0.0006(3) 0.0021(4)

loop_
_atom_type_symbol
_atom_type_description
_atom_type_scat_dispersion_real
_atom_type_scat_dispersion_imag
_atom_type_scat_source
C C 0.0033 0.0016 'International Tables Vol C Tables 4.2.6.8 and 6.1.1.4'
H H 0.0000 0.0000 'International Tables Vol C Tables 4.2.6.8 and 6.1.1.4'
N N 0.0061 0.0033 'International Tables Vol C Tables 4.2.6.8 and 6.1.1.4'
O O 0.0106 0.0060 'International Tables Vol C Tables 4.2.6.8 and 6.1.1.4'

loop_
_geom_angle_atom_site_label_1
_geom_angle_atom_site_label_2
_geom_angle_atom_site_label_3
_geom_angle
O1 C1 N1 123.23(11)
O1 C1 C2 123.53(11)
N1 C1 C2 113.23(11)
N2 C2 C5 107.75(11)
N2 C2 C1 122.94(11)
C5 C2 C1 129.15(11)
N2 C3 C4 109.25(11)
N2 C3 H3 125.4
C4 C3 H3 125.4
C3 C4 C5 107.04(12)
C3 C4 H4 126.5
C5 C4 H4 126.5
C2 C5 C4 107.64(11)
C2 C5 H5 126.2
C4 C5 H5 126.2
N2 C6 H6A 109.5
N2 C6 H6B 109.5
H6A C6 H6B 109.5
N2 C6 H6C 109.5
H6A C6 H6C 109.5
H6B C6 H6C 109.5
C12 C7 C8 120.13(12)
C12 C7 N1 118.76(11)
C8 C7 N1 121.02(11)
C9 C8 C7 119.27(12)
C9 C8 H8 120.4
C7 C8 H8 120.4
C10 C9 C8 120.97(12)
C10 C9 H9 119.5
C8 C9 H9 119.5
C9 C10 C11 119.53(12)
C9 C10 H10 120.2
C11 C10 H10 120.2
C10 C11 C12 120.05(12)
C10 C11 H11 120.0
C12 C11 H11 120.0
C11 C12 C7 120.04(12)
C11 C12 H12 120.0
C7 C12 H12 120.0
C1 N1 C7 124.67(11)
C1 N1 H1 118.0(11)
C7 N1 H1 116.6(11)
C3 N2 C2 108.31(11)
C3 N2 C6 124.64(11)
C2 N2 C6 126.63(11)

loop_
_geom_bond_atom_site_label_1
_geom_bond_atom_site_label_2
_geom_bond_distance
C1 O1 1.2342(15)
C1 N1 1.3624(16)
C1 C2 1.4695(17)
C2 N2 1.3822(16)
C2 C5 1.3829(18)
C3 N2 1.3646(17)
C3 C4 1.3708(19)
C3 H3 0.9500
C4 C5 1.4058(18)
C4 H4 0.9500
C5 H5 0.9500
C6 N2 1.4583(17)
C6 H6A 0.9800
C6 H6B 0.9800
C6 H6C 0.9800
C7 C12 1.3913(18)
C7 C8 1.3916(18)
C7 N1 1.4221(16)
C8 C9 1.3878(18)
C8 H8 0.9500
C9 C10 1.3865(19)
C9 H9 0.9500
C10 C11 1.3893(19)
C10 H10 0.9500
C11 C12 1.3895(18)
C11 H11 0.9500
C12 H12 0.9500
N1 H1 0.861(17)
